data_9014277
loop_
_publ_author_name
'Plasil, J.'
'Fejfarova, K.'
'Wallwork, K. S.'
'Dusek, M.'
'Skoda, R.'
'Sejkora, J.'
'Cejka, J.'
'Veselovsky, F.'
'Hlousek, J.'
'Meisser, N.'
'Brugger, J.'

_publ_section_title
;
 Crystal structure of pseudojohannite, with a revised formula,
 Cu3(OH)2[(UO2)4O4(SO4)2](H2O)12
;
_journal_name_full 'American Mineralogist'
_journal_page_first 1796
_journal_page_last 1803
_journal_paper_doi 10.2138/am.2012.4127
_journal_volume 97
_journal_year 2012
_chemical_compound_source 'White Canyon, Utah, USA'
_chemical_formula_sum 'Cu2.937 H26 O34 S2 U4'
_chemical_name_mineral Pseudojohannite
_space_group_IT_number 2
_symmetry_space_group_name_Hall '-P 1'
_symmetry_space_group_name_H-M 'P -1'
_cell_angle_alpha 72.105
_cell_angle_beta 70.544
_cell_angle_gamma 76.035
_cell_formula_units_Z 1
_cell_length_a 8.6744
_cell_length_b 8.8692
_cell_length_c 10.0090
_cell_volume 682.606
_database_code_amcsd 0019492
_exptl_crystal_density_diffrn 4.313
_cod_original_formula_sum 'U4 Cu2.937 S2 (O34 H26)'
_cod_database_code 9014277

loop_
_space_group_symop_operation_xyz
x,y,z
-x,-y,-z

loop_
_atom_site_aniso_label
_atom_site_aniso_U_11
_atom_site_aniso_U_22
_atom_site_aniso_U_33
_atom_site_aniso_U_12
_atom_site_aniso_U_13
_atom_site_aniso_U_23
U1 0.00640 0.00660 0.01050 -0.00200 -0.00280 -0.00130
U2 0.00620 0.00640 0.01250 -0.00230 -0.00300 -0.00110
Cu1 0.01800 0.01400 0.01200 0.00110 -0.00630 -0.00520
Cu2 0.01430 0.01650 0.01610 -0.00440 0.00030 -0.00270
S 0.00800 0.00900 0.01600 -0.00500 -0.00400 -0.00190
Wat1 0.02600 0.01700 0.01400 -0.00500 -0.01000 -0.00300
O-H3 0.01000 0.02500 0.01800 -0.00900 -0.00100 -0.00200
Wat4 0.02300 0.02500 0.02200 -0.00500 -0.00700 -0.00300
O6 0.02100 0.01300 0.01100 0.00200 -0.00400 -0.00600
Wat7 0.04200 0.03400 0.04600 -0.00700 -0.02200 0.00000
O8 0.01500 0.01400 0.01100 -0.00100 -0.00400 -0.00400
Wat9 0.02100 0.01600 0.01800 0.00200 -0.00400 -0.01100
Wat10 0.03300 0.02800 0.02400 -0.01200 0.00500 -0.00400
O11 0.01700 0.01500 0.01600 -0.00500 -0.00400 0.00000
Wat13 0.02300 0.02000 0.02500 -0.00400 -0.00100 -0.00500
O14 0.01300 0.02500 0.01700 -0.00500 -0.00200 0.00000

loop_
_atom_site_label
_atom_site_fract_x
_atom_site_fract_y
_atom_site_fract_z
_atom_site_occupancy
_atom_site_U_iso_or_equiv
_atom_site_type_symbol
_atom_site_attached_hydrogens
U1 0.42802 0.34306 0.46462 1.00000 0.00770 U 0
U2 0.09013 0.67616 0.47194 1.00000 0.00830 U 0
Cu1 0.50000 0.00000 0.00000 0.98300 0.01450 Cu 0
Cu2 -0.00720 0.16840 -0.00690 0.97700 0.01670 Cu 0
S 0.75020 0.00370 0.49540 1.00000 0.01030 S 0
Wat1 0.57090 0.07860 0.12900 1.00000 0.01700 O 2
O2 0.35160 0.59170 0.49810 1.00000 0.01200 O 0
O-H3 -0.11830 -0.01300 0.11890 1.00000 0.01800 O 1
Wat4 0.20560 0.11780 0.11580 1.00000 0.02400 O 2
O5 0.15050 0.40830 0.50510 1.00000 0.01000 O 0
O6 0.47960 0.42530 0.26920 1.00000 0.01600 O 0
Wat7 0.31100 0.42000 0.06200 1.00000 0.04000 O 2
O8 0.38040 0.23600 0.65850 1.00000 0.01400 O 0
Wat9 0.47540 -0.21400 0.13740 1.00000 0.01900 O 2
Wat10 -0.16000 0.32100 0.10130 1.00000 0.03100 O 2
O11 0.16210 0.70360 0.27550 1.00000 0.01600 O 0
O12 0.66570 0.13260 0.39820 1.00000 0.01600 O 0
Wat13 0.10130 0.34920 -0.14710 1.00000 0.02400 O 2
O14 0.01560 0.67250 0.66400 1.00000 0.01900 O 0
O15 0.79320 0.07260 0.59310 1.00000 0.01500 O 0
O16 0.64280 -0.11500 0.59130 1.00000 0.01300 O 0
O17 0.89840 -0.07640 0.40470 1.00000 0.01400 O 0

loop_
_cod_changelog_entry_id
_cod_changelog_entry_author
_cod_changelog_entry_date
_cod_changelog_entry_text
1
;cod-tools version 3.8.0
Id: cif_guess_AMCSD_atom_types 9574 2023-05-10 09:00:05Z saulius
;
2023-05-10T18:55:02+03:00
;Derived atom types and hydrogen counts
from atom names that follow the AMCSD naming convention
(Wat == water, O-H == hydroxyl).
;

loop_
_cod_related_entry_id
_cod_related_entry_database
_cod_related_entry_code
1 AMCSD 0019492
